data_7038025
loop_
_publ_author_name
'Mart\'inez-Ferrat\'e, Oriol'
'L\'opez-Valbuena, Josep M'
'Belmonte, Marta Mart\'inez'
'White, Andrew J. P.'
'Benet-Buchholz, Jordi'
'Britovsek, George J. P.'
'Claver, Carmen'
'van Leeuwen, Piet W. N. M.'

_publ_section_title
;
 Novel iminopyridine derivatives: ligands for preparation of Fe(ii) and
 Cu(ii) dinuclear complexes.
;
_journal_issue 8
_journal_name_full 'Dalton transactions (Cambridge, England : 2003)'
_journal_page_first 3564
_journal_page_last 3576
_journal_paper_doi 10.1039/c5dt04358a
_journal_volume 45
_journal_year 2016
_chemical_formula_sum 'C70 H62 B4 Br4 F16 Fe2 N14 O4'
_chemical_formula_weight 1941.92
_chemical_name_systematic
; 
 ? 
;
_space_group_IT_number 14
_symmetry_cell_setting monoclinic
_symmetry_space_group_name_Hall '-P 2ybc'
_symmetry_space_group_name_H-M 'P 1 21/c 1'
_atom_sites_solution_hydrogens geom
_atom_sites_solution_primary direct
_atom_sites_solution_secondary difmap
_audit_creation_method SHELXL-97
_audit_update_record
;
2015-11-16 deposited with the CCDC.
2016-01-08 downloaded from the CCDC.
;
_cell_angle_alpha 90.00
_cell_angle_beta 107.472(3)
_cell_angle_gamma 90.00
_cell_formula_units_Z 4
_cell_length_a 23.970(2)
_cell_length_b 12.0604(10)
_cell_length_c 27.714(3)
_cell_measurement_reflns_used 6565
_cell_measurement_temperature 100(2)
_cell_measurement_theta_max 23.82
_cell_measurement_theta_min 2.28
_cell_volume 7642.1(12)
_computing_cell_refinement 'Bruker APEX2 v2011.4-0'
_computing_data_collection 'Bruker APEX2 v2011.4-0'
_computing_data_reduction 'Bruker SAINT V7.60A'
_computing_molecular_graphics 'Bruker SHELXTL'
_computing_publication_material 'Bruker SHELXTL'
_computing_structure_refinement 'SHELXS-97 (Sheldrick, 2008)'
_computing_structure_solution Sir2011
_diffrn_ambient_temperature 100(2)
_diffrn_detector_area_resol_mean 512
_diffrn_detector_type '4K CCD area detector APEX II'
_diffrn_measured_fraction_theta_full 0.946
_diffrn_measured_fraction_theta_max 0.913
_diffrn_measurement_device_type 'APEX DUO Kappa 4-axis goniometer'
_diffrn_measurement_method
;
 Fullsphere data collection, phi and omega scans
;
_diffrn_measurement_specimen_support 'magnetic support with MicroMount'
_diffrn_radiation_monochromator 'Quazar MX Multilayer Optics'
_diffrn_radiation_type MoK\a
_diffrn_radiation_wavelength 0.71073
_diffrn_reflns_av_R_equivalents 0.0779
_diffrn_reflns_av_sigmaI/netI 0.1141
_diffrn_reflns_limit_h_max 31
_diffrn_reflns_limit_h_min -31
_diffrn_reflns_limit_k_max 14
_diffrn_reflns_limit_k_min -15
_diffrn_reflns_limit_l_max 36
_diffrn_reflns_limit_l_min -37
_diffrn_reflns_number 62962
_diffrn_reflns_theta_full 25.00
_diffrn_reflns_theta_max 28.32
_diffrn_reflns_theta_min 0.89
_diffrn_source 'Microfocus source E025 IuS'
_diffrn_source_current 0.6
_diffrn_source_power 50
_diffrn_source_size '0.2 mm x 0.2 mm fine focus'
_diffrn_source_type 'Bruker APEX DUO'
_exptl_absorpt_coefficient_mu 2.569
_exptl_absorpt_correction_T_max 0.9748
_exptl_absorpt_correction_T_min 0.7480
_exptl_absorpt_correction_type empirical
_exptl_absorpt_process_details
; 
 SADABS Version 2008/1 Bruker-Nonius
 Blessing, Acta Cryst. (1995) A51 33-38
;
_exptl_crystal_colour orange
_exptl_crystal_density_diffrn 1.688
_exptl_crystal_density_method 'not measured'
_exptl_crystal_description plate
_exptl_crystal_F_000 3872
_exptl_crystal_size_max 0.12
_exptl_crystal_size_mid 0.06
_exptl_crystal_size_min 0.01
_refine_diff_density_max 2.085
_refine_diff_density_min -1.654
_refine_diff_density_rms 0.155
_refine_ls_extinction_method none
_refine_ls_goodness_of_fit_ref 1.025
_refine_ls_hydrogen_treatment noref
_refine_ls_matrix_type full
_refine_ls_number_parameters 1252
_refine_ls_number_reflns 17369
_refine_ls_number_restraints 832
_refine_ls_restrained_S_all 1.013
_refine_ls_R_factor_all 0.1604
_refine_ls_R_factor_gt 0.0744
_refine_ls_shift/su_max 0.000
_refine_ls_shift/su_mean 0.000
_refine_ls_structure_factor_coef Fsqd
_refine_ls_weighting_details 'calc w=1/[\s^2^(Fo^2^)+(0.1079P)^2^+13.1394P] where P=(Fo^2^+2Fc^2^)/3'
_refine_ls_weighting_scheme calc
_refine_ls_wR_factor_gt 0.1836
_refine_ls_wR_factor_ref 0.2256
_reflns_number_gt 9097
_reflns_number_total 17369
_reflns_threshold_expression >2sigma(I)
_cod_data_source_file c5dt04358a2.cif
_cod_data_source_block mo_om385_0m
_cod_depositor_comments
;
The following automatic conversions were performed:

'_symmetry_cell_setting' value 'Monoclinic' changed to 'monoclinic'
according to
/usr/data/users/saulius/crontab/automatic-downloads/rss-feeds/RSC/lib/dictionaries/cif_core.dic
dictionary named 'cif_core.dic' version 2.4.2 from 2011-04-26.

Automatic conversion script
Id: cif_fix_values 4268 2015-11-12 08:31:59Z antanas 

 Adding full bibliography for 7038024--7038030.cif.
;
_cod_original_sg_symbol_H-M P2(1)/c
_cod_database_code 7038025

loop_
_symmetry_equiv_pos_as_xyz
'x, y, z'
'-x, y+1/2, -z+1/2'
'-x, -y, -z'
'x, -y-1/2, z-1/2'

loop_
_atom_site_label
_atom_site_type_symbol
_atom_site_fract_x
_atom_site_fract_y
_atom_site_fract_z
_atom_site_U_iso_or_equiv
_atom_site_adp_type
_atom_site_occupancy
_atom_site_symmetry_multiplicity
_atom_site_calc_flag
_atom_site_refinement_flags
_atom_site_disorder_assembly
_atom_site_disorder_group
Br1 Br 0.46628(3) -0.10852(6) 0.28274(3) 0.0357(2) Uani 1 1 d . . .
Br3 Br 0.03871(3) 0.68850(6) 0.22081(3) 0.0342(2) Uani 1 1 d . . .
Br4 Br 0.17939(4) 0.57604(7) 0.45844(3) 0.0454(2) Uani 1 1 d . . .
Fe1 Fe 0.35261(4) 0.02689(8) 0.18015(4) 0.0212(2) Uani 1 1 d . . .
Fe2 Fe 0.15189(4) 0.55745(7) 0.32425(4) 0.0208(2) Uani 1 1 d . A .
C1 C 0.3888(3) -0.1100(6) 0.2868(3) 0.0268(16) Uani 1 1 d . . .
C2 C 0.3785(3) -0.1615(5) 0.3284(3) 0.0281(16) Uani 1 1 d . . .
H2 H 0.4094 -0.1952 0.3541 0.034 Uiso 1 1 calc R . .
C3 C 0.3225(3) -0.1619(6) 0.3308(3) 0.0314(17) Uani 1 1 d . . .
H3 H 0.3138 -0.1966 0.3584 0.038 Uiso 1 1 calc R A .
C4 C 0.2795(3) -0.1129(6) 0.2939(3) 0.0301(17) Uani 1 1 d . . .
H4 H 0.2404 -0.1120 0.2954 0.036 Uiso 1 1 calc R . .
C5 C 0.2938(3) -0.0628(5) 0.2531(2) 0.0208(14) Uani 1 1 d . . .
C6 C 0.2489(3) -0.0109(5) 0.2131(3) 0.0235(15) Uani 1 1 d . A .
H6 H 0.2094 -0.0144 0.2135 0.028 Uiso 1 1 calc R . .
C7 C 0.2126(3) 0.0870(5) 0.1387(2) 0.0178(14) Uani 1 1 d . . .
C8 C 0.1748(3) 0.0197(5) 0.1024(3) 0.0229(15) Uani 1 1 d . . .
H8 H 0.1830 -0.0573 0.1023 0.028 Uiso 1 1 calc R . .
C9 C 0.1260(3) 0.0609(5) 0.0667(2) 0.0211(14) Uani 1 1 d . . .
C10 C 0.1169(3) 0.1747(5) 0.0675(2) 0.0207(14) Uani 1 1 d . . .
H10 H 0.0841 0.2056 0.0428 0.025 Uiso 1 1 calc R . .
C11 C 0.1535(3) 0.2452(5) 0.1029(2) 0.0208(14) Uani 1 1 d . . .
C12 C 0.2017(3) 0.1989(5) 0.1391(2) 0.0196(14) Uani 1 1 d . . .
C13 C 0.1413(3) 0.3673(5) 0.1067(2) 0.0195(14) Uani 1 1 d . . .
H13 H 0.1212 0.3992 0.0726 0.023 Uiso 1 1 calc R . .
C14 C 0.1987(3) 0.4265(5) 0.1311(2) 0.0245(15) Uani 1 1 d . . .
H14A H 0.2249 0.4196 0.1096 0.029 Uiso 1 1 calc R A .
H14B H 0.1916 0.5062 0.1354 0.029 Uiso 1 1 calc R . .
C15 C 0.2264(3) 0.3737(5) 0.1816(3) 0.0218(15) Uani 1 1 d . . .
H15 H 0.2643 0.4126 0.1976 0.026 Uiso 1 1 calc R . .
C16 C 0.1039(3) 0.3816(5) 0.1424(3) 0.0213(15) Uani 1 1 d . . .
C17 C 0.0425(3) 0.3849(5) 0.1239(3) 0.0246(15) Uani 1 1 d . . .
H17 H 0.0236 0.3822 0.0884 0.029 Uiso 1 1 calc R . .
C18 C 0.0092(3) 0.3921(5) 0.1571(3) 0.0265(16) Uani 1 1 d . . .
C19 C 0.0368(3) 0.3989(5) 0.2077(3) 0.0254(16) Uani 1 1 d . . .
H19 H 0.0141 0.4061 0.2303 0.031 Uiso 1 1 calc R . .
C20 C 0.0979(3) 0.3956(5) 0.2270(2) 0.0211(14) Uani 1 1 d . . .
C21 C 0.1306(3) 0.3884(5) 0.1926(3) 0.0198(14) Uani 1 1 d . . .
C22 C 0.0822(3) -0.0132(6) 0.0306(3) 0.0355(18) Uani 1 1 d . . .
H22A H 0.0980 -0.0886 0.0326 0.053 Uiso 1 1 calc R . .
H22B H 0.0744 0.0150 -0.0040 0.053 Uiso 1 1 calc R . .
H22C H 0.0458 -0.0141 0.0397 0.053 Uiso 1 1 calc R . .
C23 C -0.0572(3) 0.3954(7) 0.1366(3) 0.0386(19) Uani 1 1 d . . .
H23A H -0.0741 0.3755 0.1636 0.058 Uiso 1 1 calc R . .
H23B H -0.0705 0.3425 0.1086 0.058 Uiso 1 1 calc R . .
H23C H -0.0699 0.4703 0.1244 0.058 Uiso 1 1 calc R . .
C24 C 0.1289(3) 0.3176(5) 0.3058(3) 0.0227(15) Uani 1 1 d . . .
H24 H 0.1178 0.2490 0.2888 0.027 Uiso 1 1 calc R A .
N4 N 0.16105(17) 0.4241(3) 0.38205(14) 0.0231(12) Uani 1 1 d GU . .
C25 C 0.15014(18) 0.3198(3) 0.35990(11) 0.0274(15) Uani 1 1 d GU A .
C26 C 0.1543(2) 0.2262(3) 0.39002(16) 0.0339(17) Uani 1 1 d GU A .
H26 H 0.1468 0.1549 0.3749 0.041 Uiso 1 1 calc R . .
C27 C 0.1693(2) 0.2369(3) 0.44230(15) 0.0334(17) Uani 1 1 d GU A .
H27 H 0.1721 0.1729 0.4629 0.040 Uiso 1 1 calc R . .
C28 C 0.1802(2) 0.3412(4) 0.46445(11) 0.0358(17) Uani 1 1 d GU A .
H28 H 0.1904 0.3486 0.5002 0.043 Uiso 1 1 calc R . .
C29 C 0.17607(19) 0.4349(3) 0.43433(14) 0.0330(17) Uani 1 1 d GU A .
C30 C 0.1159(3) 0.6855(5) 0.2168(3) 0.0232(14) Uani 1 1 d U . .
C31 C 0.1246(3) 0.7324(5) 0.1730(3) 0.0280(15) Uani 1 1 d U . .
H31 H 0.0937 0.7648 0.1468 0.034 Uiso 1 1 calc R . .
C32 C 0.1822(3) 0.7278(6) 0.1708(3) 0.0313(16) Uani 1 1 d U . .
H32 H 0.1913 0.7576 0.1424 0.038 Uiso 1 1 calc R . .
C33 C 0.2257(3) 0.6806(5) 0.2095(3) 0.0253(15) Uani 1 1 d U . .
H33 H 0.2649 0.6788 0.2082 0.030 Uiso 1 1 calc R . .
C34 C 0.2115(3) 0.6357(5) 0.2504(3) 0.0230(14) Uani 1 1 d U A .
C35 C 0.2560(3) 0.5824(5) 0.2914(3) 0.0252(16) Uani 1 1 d . A .
H35 H 0.2953 0.5810 0.2903 0.030 Uiso 1 1 calc R . .
C36 C 0.2907(3) 0.4873(5) 0.3666(2) 0.0222(15) Uani 1 1 d . . .
C37 C 0.3265(3) 0.5504(6) 0.4064(3) 0.0298(17) Uani 1 1 d . . .
H37 H 0.3188 0.6273 0.4084 0.036 Uiso 1 1 calc R . .
C38 C 0.3731(3) 0.5026(6) 0.4431(3) 0.0267(16) Uani 1 1 d . . .
C39 C 0.3819(3) 0.3900(6) 0.4404(3) 0.0260(15) Uani 1 1 d . . .
H39 H 0.4129 0.3560 0.4658 0.031 Uiso 1 1 calc R . .
C40 C 0.3468(3) 0.3250(5) 0.4018(2) 0.0210(14) Uani 1 1 d . . .
C41 C 0.3013(3) 0.3745(5) 0.3645(2) 0.0205(14) Uani 1 1 d . . .
C42 C 0.3573(3) 0.2022(5) 0.3957(3) 0.0243(15) Uani 1 1 d . . .
H42 H 0.3751 0.1668 0.4295 0.029 Uiso 1 1 calc R . .
C43 C 0.2996(3) 0.1474(5) 0.3684(3) 0.0230(15) Uani 1 1 d . . .
H43A H 0.3057 0.0675 0.3635 0.028 Uiso 1 1 calc R . .
H43B H 0.2719 0.1550 0.3884 0.028 Uiso 1 1 calc R . .
C44 C 0.2757(3) 0.2035(5) 0.3183(3) 0.0201(15) Uani 1 1 d . . .
H44 H 0.2374 0.1678 0.3003 0.024 Uiso 1 1 calc R . .
C45 C 0.3978(3) 0.1896(5) 0.3625(3) 0.0211(14) Uani 1 1 d . . .
C46 C 0.4587(3) 0.1875(5) 0.3838(3) 0.0268(15) Uani 1 1 d . . .
H46 H 0.4755 0.1892 0.4195 0.032 Uiso 1 1 calc R . .
C47 C 0.4947(3) 0.1830(5) 0.3520(3) 0.0286(16) Uani 1 1 d . . .
C48 C 0.4694(3) 0.1796(5) 0.3009(3) 0.0253(15) Uani 1 1 d . . .
H48 H 0.4936 0.1764 0.2793 0.030 Uiso 1 1 calc R . .
C49 C 0.4082(3) 0.1807(5) 0.2795(3) 0.0216(14) Uani 1 1 d . . .
C50 C 0.3732(3) 0.1867(5) 0.3114(3) 0.0192(14) Uani 1 1 d . . .
C51 C 0.4133(4) 0.5723(7) 0.4841(3) 0.044(2) Uani 1 1 d . . .
H51A H 0.4317 0.5257 0.5135 0.066 Uiso 1 1 calc R . .
H51B H 0.3907 0.6313 0.4939 0.066 Uiso 1 1 calc R . .
H51C H 0.4436 0.6053 0.4716 0.066 Uiso 1 1 calc R . .
C52 C 0.5603(3) 0.1836(7) 0.3739(3) 0.0359(18) Uani 1 1 d . . .
H52A H 0.5781 0.1909 0.3466 0.054 Uiso 1 1 calc R . .
H52B H 0.5731 0.1141 0.3922 0.054 Uiso 1 1 calc R . .
H52C H 0.5722 0.2462 0.3973 0.054 Uiso 1 1 calc R . .
C53 C 0.3809(14) 0.2592(9) 0.1993(4) 0.023(4) Uani 0.60 1 d PDU A 1
H53 H 0.3964 0.3261 0.2161 0.028 Uiso 0.60 1 calc PR A 1
N8 N 0.3425(8) 0.1588(7) 0.1221(4) 0.025(3) Uani 0.60 1 d PGDU A 1
C54 C 0.3571(8) 0.2614(8) 0.1453(3) 0.026(3) Uani 0.60 1 d PGDU A 1
C55 C 0.3526(8) 0.3565(7) 0.1160(4) 0.033(3) Uani 0.60 1 d PGDU A 1
H55 H 0.3625 0.4266 0.1318 0.039 Uiso 0.60 1 calc PR A 1
C56 C 0.3334(7) 0.3489(8) 0.0635(4) 0.038(3) Uani 0.60 1 d PGDU A 1
H56 H 0.3304 0.4139 0.0435 0.046 Uiso 0.60 1 calc PR A 1
C57 C 0.3189(7) 0.2463(9) 0.0403(3) 0.040(3) Uani 0.60 1 d PGDU A 1
H57 H 0.3058 0.2411 0.0045 0.048 Uiso 0.60 1 calc PR A 1
C58 C 0.3234(7) 0.1512(7) 0.0696(4) 0.044(3) Uani 0.60 1 d PGDU A 1
Br2 Br 0.3070(6) 0.0186(6) 0.0411(4) 0.0515(11) Uani 0.60 1 d PDU A 1
C53' C 0.381(2) 0.2681(12) 0.2065(6) 0.029(6) Uani 0.40 1 d PDU A 2
H53' H 0.3911 0.3329 0.2268 0.035 Uiso 0.40 1 calc PR A 2
N8' N 0.3422(13) 0.1751(12) 0.1271(5) 0.024(4) Uani 0.40 1 d PDU A 2
C54' C 0.3626(15) 0.2731(13) 0.1524(6) 0.033(5) Uani 0.40 1 d PDU A 2
C55' C 0.3607(13) 0.3715(13) 0.1259(6) 0.036(5) Uani 0.40 1 d PDU A 2
H55' H 0.3757 0.4375 0.1438 0.043 Uiso 0.40 1 calc PR A 2
C56' C 0.3371(12) 0.3746(12) 0.0735(6) 0.032(4) Uani 0.40 1 d PDU A 2
H56' H 0.3311 0.4431 0.0558 0.039 Uiso 0.40 1 calc PR A 2
C57' C 0.3228(10) 0.2749(12) 0.0479(6) 0.024(4) Uani 0.40 1 d PDU A 2
H57' H 0.3108 0.2736 0.0120 0.029 Uiso 0.40 1 calc PR A 2
C58' C 0.3259(9) 0.1769(10) 0.0748(5) 0.019(4) Uani 0.40 1 d PDU A 2
Br2' Br 0.3088(9) 0.0454(8) 0.0430(6) 0.058(2) Uani 0.40 1 d PDU A 2
C59 C 0.4760(3) -0.0066(6) 0.1554(3) 0.0269(15) Uani 1 1 d . . .
C60 C 0.5298(3) -0.0165(7) 0.1407(3) 0.040(2) Uani 1 1 d . A .
H60A H 0.5534 0.0507 0.1508 0.060 Uiso 1 1 calc R . .
H60B H 0.5197 -0.0260 0.1040 0.060 Uiso 1 1 calc R . .
H60C H 0.5521 -0.0810 0.1576 0.060 Uiso 1 1 calc R . .
C61 C 0.3058(3) -0.2037(7) 0.1163(3) 0.0396(19) Uani 1 1 d U . .
C62 C 0.2828(4) -0.2949(7) 0.0822(4) 0.055(2) Uani 1 1 d U A .
H62A H 0.2408 -0.2842 0.0662 0.082 Uiso 1 1 calc R . .
H62B H 0.2894 -0.3647 0.1012 0.082 Uiso 1 1 calc R . .
H62C H 0.3028 -0.2976 0.0561 0.082 Uiso 1 1 calc R . .
C63 C 0.0268(3) 0.5850(6) 0.3453(3) 0.0292(17) Uani 1 1 d . A .
C64 C -0.0268(3) 0.5917(7) 0.3593(3) 0.045(2) Uani 1 1 d . . .
H64A H -0.0192 0.6310 0.3916 0.067 Uiso 1 1 calc R . .
H64B H -0.0409 0.5167 0.3627 0.067 Uiso 1 1 calc R . .
H64C H -0.0566 0.6319 0.3331 0.067 Uiso 1 1 calc R . .
C65 C 0.1929(3) 0.7983(6) 0.3812(3) 0.0339(19) Uani 1 1 d . A .
C66 C 0.2122(4) 0.8968(6) 0.4126(3) 0.047(2) Uani 1 1 d . . .
H66A H 0.1925 0.8996 0.4389 0.071 Uiso 1 1 calc R . .
H66B H 0.2024 0.9634 0.3915 0.071 Uiso 1 1 calc R . .
H66C H 0.2546 0.8933 0.4286 0.071 Uiso 1 1 calc R . .
N1 N 0.3491(2) -0.0621(4) 0.2497(2) 0.0217(12) Uani 1 1 d . A .
N2 N 0.2609(2) 0.0401(4) 0.1767(2) 0.0203(12) Uani 1 1 d . A .
N3 N 0.1247(2) 0.4062(4) 0.2803(2) 0.0198(12) Uani 1 1 d . A .
N5 N 0.1563(2) 0.6379(4) 0.2537(2) 0.0185(11) Uani 1 1 d . . .
N6 N 0.2441(2) 0.5383(4) 0.32797(19) 0.0171(11) Uani 1 1 d . . .
N7 N 0.3824(2) 0.1737(4) 0.2257(2) 0.0230(12) Uani 1 1 d D A .
N9 N 0.4344(2) 0.0014(5) 0.1664(2) 0.0281(13) Uani 1 1 d . A .
N10 N 0.3245(3) -0.1302(5) 0.1420(2) 0.0325(14) Uani 1 1 d U A .
N11 N 0.0682(2) 0.5820(5) 0.3344(2) 0.0268(13) Uani 1 1 d . . .
N12 N 0.1780(3) 0.7176(5) 0.3585(2) 0.0296(14) Uani 1 1 d . . .
O1 O 0.23895(18) 0.2594(3) 0.17729(17) 0.0215(10) Uani 1 1 d . . .
O2 O 0.19094(17) 0.3849(3) 0.21506(16) 0.0209(10) Uani 1 1 d . . .
O3 O 0.26518(18) 0.3194(3) 0.32362(17) 0.0219(10) Uani 1 1 d . . .
O4 O 0.31353(17) 0.1907(4) 0.28728(16) 0.0201(10) Uani 1 1 d . . .
N1S N 0.4730(3) 0.2037(7) 0.0755(4) 0.066(2) Uani 1 1 d . . .
C1S C 0.4772(4) 0.2955(8) 0.0690(4) 0.0524(17) Uani 1 1 d . . .
C2S C 0.4838(4) 0.4128(7) 0.0621(4) 0.0524(17) Uani 1 1 d . . .
H2S1 H 0.4757 0.4537 0.0898 0.079 Uiso 1 1 calc R . .
H2S2 H 0.4563 0.4362 0.0298 0.079 Uiso 1 1 calc R . .
H2S3 H 0.5239 0.4282 0.0619 0.079 Uiso 1 1 calc R . .
F1A F 0.3551(2) 0.4732(4) 0.2569(2) 0.0421(12) Uani 0.90 1 d PDU B 1
F2A F 0.4299(2) 0.5230(5) 0.2283(3) 0.0491(18) Uani 0.90 1 d PDU B 1
F3A F 0.3363(2) 0.5691(5) 0.1844(2) 0.0583(15) Uani 0.90 1 d PDU B 1
F4A F 0.3804(3) 0.6525(5) 0.2592(3) 0.0697(17) Uani 0.90 1 d PDU B 1
B1A B 0.3769(5) 0.5557(9) 0.2336(5) 0.043(2) Uani 0.90 1 d PDU B 1
F1A' F 0.435(2) 0.542(5) 0.239(2) 0.061(11) Uani 0.10 1 d PDU C 2
F2A' F 0.388(2) 0.614(4) 0.2912(14) 0.059(9) Uani 0.10 1 d PDU C 2
F3A' F 0.337(2) 0.523(4) 0.219(2) 0.066(10) Uani 0.10 1 d PDU C 2
F4A' F 0.378(2) 0.691(3) 0.2142(17) 0.063(9) Uani 0.10 1 d PDU C 2
B1A' B 0.3854(16) 0.596(3) 0.2413(14) 0.061(9) Uani 0.10 1 d PDU C 2
B1B B 0.1243(4) 0.0288(8) 0.2635(4) 0.035(2) Uani 1 1 d . . .
F1B F 0.14529(18) 0.1105(3) 0.23669(18) 0.0407(11) Uani 1 1 d . . .
F2B F 0.07058(18) 0.0600(4) 0.2666(2) 0.0496(13) Uani 1 1 d . . .
F3B F 0.1640(2) 0.0300(4) 0.3130(2) 0.0533(13) Uani 1 1 d . . .
F4B F 0.1260(2) -0.0707(4) 0.2437(2) 0.0614(15) Uani 1 1 d . . .
B1C B 0.1212(5) 0.8711(10) 0.5115(5) 0.054(3) Uani 0.50 1 d PDU D 1
F1C F 0.1593(6) 0.7984(12) 0.5002(6) 0.059(4) Uani 0.50 1 d PDU D 1
F2C F 0.1314(6) 0.9758(10) 0.4963(6) 0.067(3) Uani 0.50 1 d PDU D 1
F3C F 0.0655(5) 0.8363(12) 0.4866(5) 0.075(3) Uani 0.50 1 d PDU D 1
F4C F 0.1289(8) 0.8718(15) 0.5623(4) 0.063(4) Uani 0.50 1 d PDU D 1
B1C' B 0.1296(6) 0.8854(11) 0.5126(5) 0.051(3) Uani 0.50 1 d PDU E 2
F1C' F 0.1485(6) 0.8042(11) 0.4863(5) 0.042(3) Uani 0.50 1 d PDU E 2
F2C' F 0.1596(5) 0.9822(9) 0.5099(5) 0.051(3) Uani 0.50 1 d PDU E 2
F3C' F 0.0705(4) 0.9027(10) 0.4906(5) 0.060(3) Uani 0.50 1 d PDU E 2
F4C' F 0.1408(7) 0.8540(15) 0.5619(4) 0.058(3) Uani 0.50 1 d PDU E 2
F1D F 0.3757(5) 0.9670(10) 0.4443(5) 0.090(4) Uani 0.65 1 d PDU F 1
F2D F 0.3392(4) 0.7991(6) 0.4522(3) 0.056(2) Uani 0.65 1 d PDU F 1
F3D F 0.4295(3) 0.8503(7) 0.5022(3) 0.0365(19) Uani 0.65 1 d PDU F 1
F4D F 0.3477(4) 0.9222(8) 0.5116(3) 0.069(2) Uani 0.65 1 d PDU F 1
B1D B 0.3731(5) 0.8808(13) 0.4751(5) 0.026(3) Uani 0.65 1 d PDU F 1
F1D' F 0.3372(10) 0.8341(19) 0.5037(9) 0.061(7) Uani 0.20 1 d PDU G 2
F2D' F 0.3511(10) 1.0015(14) 0.4739(9) 0.046(6) Uani 0.20 1 d PDU G 2
F3D' F 0.4271(9) 0.889(2) 0.5094(12) 0.079(15) Uani 0.20 1 d PDU G 2
F4D' F 0.3625(11) 0.851(2) 0.4330(8) 0.063(7) Uani 0.20 1 d PDU G 2
B1D' B 0.3688(10) 0.899(2) 0.4813(9) 0.026(3) Uani 0.20 1 d PDU G 2
F1D" F 0.3153(13) 0.824(2) 0.4487(13) 0.061(13) Uani 0.15 1 d PDU H 3
F2D" F 0.3153(13) 1.006(2) 0.4655(12) 0.053(9) Uani 0.15 1 d PDU H 3
F3D" F 0.3808(15) 0.890(3) 0.5168(9) 0.073(12) Uani 0.15 1 d PDU H 3
F4D" F 0.3846(12) 0.937(3) 0.4384(11) 0.029(8) Uani 0.15 1 d PDU H 3
B1D" B 0.3466(12) 0.916(2) 0.4681(10) 0.030(14) Uani 0.15 1 d PDU H 3
N1R N 0.0254(3) 0.3473(6) 0.4137(3) 0.054(2) Uani 1 1 d . . .
C1R C 0.0205(3) 0.2579(8) 0.4242(3) 0.042(2) Uani 1 1 d . . .
C2R C 0.0157(4) 0.1409(7) 0.4378(4) 0.057(3) Uani 1 1 d . . .
H2R1 H -0.0023 0.0979 0.4071 0.085 Uiso 1 1 calc R . .
H2R2 H -0.0085 0.1356 0.4606 0.085 Uiso 1 1 calc R . .
H2R3 H 0.0548 0.1114 0.4547 0.085 Uiso 1 1 calc R . .

loop_
_atom_site_aniso_label
_atom_site_aniso_U_11
_atom_site_aniso_U_22
_atom_site_aniso_U_33
_atom_site_aniso_U_23
_atom_site_aniso_U_13
_atom_site_aniso_U_12
Br1 0.0205(4) 0.0401(5) 0.0452(5) 0.0073(3) 0.0080(4) 0.0053(3)
Br3 0.0225(4) 0.0379(4) 0.0438(5) 0.0078(3) 0.0126(4) 0.0042(3)
Br4 0.0707(6) 0.0376(5) 0.0282(4) -0.0051(3) 0.0152(4) -0.0008(4)
Fe1 0.0150(5) 0.0266(5) 0.0243(5) -0.0019(4) 0.0093(4) 0.0015(4)
Fe2 0.0200(5) 0.0214(5) 0.0247(5) -0.0031(4) 0.0125(4) -0.0019(4)
C1 0.020(4) 0.028(4) 0.033(4) -0.004(3) 0.008(3) -0.002(3)
C2 0.030(4) 0.024(4) 0.027(4) 0.004(3) 0.005(3) -0.004(3)
C3 0.035(4) 0.026(4) 0.035(4) 0.007(3) 0.013(4) -0.001(3)
C4 0.022(4) 0.030(4) 0.040(5) 0.004(3) 0.013(4) -0.001(3)
C5 0.018(3) 0.022(4) 0.023(4) -0.004(3) 0.008(3) -0.004(3)
C6 0.018(3) 0.025(4) 0.028(4) -0.005(3) 0.009(3) -0.002(3)
C7 0.014(3) 0.017(3) 0.026(4) 0.000(3) 0.010(3) 0.001(3)
C8 0.018(3) 0.023(4) 0.030(4) 0.000(3) 0.011(3) 0.002(3)
C9 0.017(3) 0.026(4) 0.020(4) -0.003(3) 0.005(3) -0.001(3)
C10 0.012(3) 0.035(4) 0.013(3) 0.000(3) 0.002(3) 0.004(3)
C11 0.020(3) 0.027(4) 0.023(4) 0.007(3) 0.017(3) 0.002(3)
C12 0.018(3) 0.027(4) 0.019(3) -0.002(3) 0.014(3) 0.000(3)
C13 0.017(3) 0.025(4) 0.016(3) 0.001(3) 0.005(3) -0.001(3)
C14 0.025(4) 0.026(4) 0.026(4) -0.003(3) 0.013(3) -0.002(3)
C15 0.014(3) 0.024(4) 0.032(4) -0.002(3) 0.015(3) -0.001(3)
C16 0.024(4) 0.014(3) 0.032(4) -0.001(3) 0.018(3) 0.003(3)
C17 0.021(3) 0.022(4) 0.030(4) 0.001(3) 0.008(3) 0.008(3)
C18 0.016(3) 0.026(4) 0.038(4) -0.007(3) 0.008(3) 0.000(3)
C19 0.013(3) 0.030(4) 0.037(4) -0.005(3) 0.012(3) 0.000(3)
C20 0.022(3) 0.019(3) 0.025(4) -0.002(3) 0.012(3) -0.001(3)
C21 0.014(3) 0.018(3) 0.032(4) -0.003(3) 0.013(3) 0.000(3)
C22 0.029(4) 0.042(5) 0.028(4) -0.007(3) -0.003(4) 0.002(3)
C23 0.019(4) 0.056(5) 0.039(5) -0.006(4) 0.007(4) 0.004(4)
C24 0.024(4) 0.016(3) 0.030(4) -0.003(3) 0.011(3) 0.000(3)
N4 0.018(3) 0.032(3) 0.022(3) -0.001(2) 0.011(3) 0.002(2)
C25 0.024(3) 0.027(3) 0.034(4) 0.001(3) 0.013(3) 0.003(3)
C26 0.033(4) 0.036(4) 0.038(4) 0.002(3) 0.018(4) 0.000(3)
C27 0.029(4) 0.037(4) 0.040(4) 0.010(3) 0.020(3) -0.001(3)
C28 0.042(4) 0.043(4) 0.025(4) 0.001(3) 0.014(4) -0.008(3)
C29 0.036(4) 0.031(4) 0.040(4) 0.004(3) 0.024(4) 0.006(3)
C30 0.024(3) 0.018(3) 0.029(4) -0.004(3) 0.010(3) -0.001(3)
C31 0.035(4) 0.019(3) 0.031(4) 0.001(3) 0.011(3) -0.002(3)
C32 0.040(4) 0.025(4) 0.035(4) 0.001(3) 0.021(3) -0.003(3)
C33 0.027(3) 0.024(3) 0.027(4) 0.002(3) 0.011(3) -0.003(3)
C34 0.024(3) 0.015(3) 0.032(4) -0.003(3) 0.011(3) -0.002(3)
C35 0.019(3) 0.024(4) 0.037(4) -0.001(3) 0.016(3) -0.001(3)
C36 0.016(3) 0.031(4) 0.020(4) 0.000(3) 0.006(3) -0.001(3)
C37 0.042(4) 0.027(4) 0.025(4) 0.000(3) 0.016(4) -0.001(3)
C38 0.025(4) 0.033(4) 0.020(4) -0.006(3) 0.005(3) -0.005(3)
C39 0.023(4) 0.031(4) 0.024(4) 0.002(3) 0.007(3) -0.002(3)
C40 0.024(4) 0.021(3) 0.023(4) 0.001(3) 0.014(3) -0.004(3)
C41 0.022(3) 0.019(4) 0.026(4) -0.004(3) 0.015(3) -0.007(3)
C42 0.022(4) 0.031(4) 0.020(4) 0.003(3) 0.007(3) -0.002(3)
C43 0.017(3) 0.023(4) 0.033(4) -0.001(3) 0.013(3) -0.002(3)
C44 0.014(3) 0.017(3) 0.034(4) -0.008(3) 0.015(3) -0.006(3)
C45 0.017(3) 0.021(3) 0.026(4) 0.001(3) 0.008(3) -0.002(3)
C46 0.022(4) 0.030(4) 0.024(4) 0.006(3) 0.001(3) -0.001(3)
C47 0.015(3) 0.026(4) 0.043(5) -0.001(3) 0.008(3) 0.001(3)
C48 0.015(3) 0.023(4) 0.040(4) 0.001(3) 0.012(3) 0.007(3)
C49 0.023(4) 0.019(3) 0.026(4) -0.002(3) 0.013(3) 0.001(3)
C50 0.012(3) 0.016(3) 0.029(4) -0.001(3) 0.004(3) 0.001(3)
C51 0.052(5) 0.040(5) 0.040(5) -0.010(4) 0.013(5) -0.010(4)
C52 0.016(4) 0.049(5) 0.038(5) -0.001(4) 0.001(4) 0.001(3)
C53 0.019(6) 0.025(6) 0.027(5) -0.003(4) 0.010(5) 0.004(5)
N8 0.020(5) 0.027(5) 0.032(5) -0.007(4) 0.015(4) 0.004(4)
C54 0.021(5) 0.029(5) 0.031(4) 0.001(4) 0.013(4) -0.001(4)
C55 0.035(6) 0.033(5) 0.032(5) 0.003(4) 0.012(5) -0.003(5)
C56 0.041(6) 0.042(5) 0.034(5) 0.004(5) 0.014(5) -0.001(5)
C57 0.042(6) 0.045(5) 0.034(5) -0.002(4) 0.014(5) 0.008(5)
C58 0.043(4) 0.046(4) 0.044(4) 0.001(3) 0.013(3) 0.001(3)
Br2 0.0724(19) 0.050(3) 0.0283(13) -0.0133(19) 0.0097(12) -0.009(3)
C53' 0.026(8) 0.033(8) 0.029(7) 0.000(5) 0.008(7) 0.004(7)
N8' 0.020(6) 0.031(6) 0.023(5) 0.002(4) 0.010(5) 0.001(5)
C54' 0.030(7) 0.035(6) 0.033(6) 0.003(4) 0.008(5) -0.001(5)
C55' 0.035(7) 0.036(6) 0.035(6) 0.004(5) 0.009(5) -0.005(6)
C56' 0.033(7) 0.034(6) 0.031(6) 0.002(5) 0.011(5) -0.003(6)
C57' 0.023(6) 0.032(6) 0.020(6) 0.004(4) 0.009(5) -0.004(5)
C58' 0.017(4) 0.022(4) 0.020(4) -0.003(3) 0.010(3) 0.001(3)
Br2' 0.076(4) 0.056(5) 0.035(3) -0.009(3) 0.009(2) 0.003(4)
C59 0.019(4) 0.033(4) 0.025(4) -0.001(3) 0.002(3) 0.002(3)
C60 0.024(4) 0.048(5) 0.056(6) 0.002(4) 0.023(4) 0.006(4)
C61 0.028(4) 0.046(4) 0.045(5) -0.002(3) 0.012(4) 0.010(3)
C62 0.048(5) 0.057(5) 0.050(5) -0.018(4) 0.002(4) -0.005(4)
C63 0.037(4) 0.025(4) 0.031(4) 0.006(3) 0.019(4) 0.005(3)
C64 0.031(4) 0.053(5) 0.063(6) 0.012(4) 0.032(5) 0.009(4)
C65 0.034(4) 0.031(5) 0.042(5) 0.009(4) 0.020(4) 0.010(4)
C66 0.050(5) 0.039(5) 0.054(6) -0.011(4) 0.018(5) -0.009(4)
N1 0.018(3) 0.014(3) 0.034(3) -0.004(2) 0.009(3) -0.002(2)
N2 0.018(3) 0.020(3) 0.024(3) 0.000(2) 0.010(3) 0.003(2)
N3 0.012(3) 0.028(3) 0.022(3) -0.002(2) 0.008(2) -0.003(2)
N5 0.016(3) 0.016(3) 0.023(3) -0.002(2) 0.005(3) 0.000(2)
N6 0.019(3) 0.015(3) 0.018(3) -0.009(2) 0.006(2) -0.002(2)
N7 0.021(3) 0.024(3) 0.029(3) 0.002(2) 0.014(3) 0.001(2)
N9 0.020(3) 0.038(4) 0.026(3) 0.000(3) 0.007(3) 0.004(3)
N10 0.023(3) 0.042(4) 0.035(4) -0.010(3) 0.012(3) 0.002(3)
N11 0.028(3) 0.028(3) 0.028(3) -0.002(2) 0.014(3) 0.002(3)
N12 0.028(3) 0.029(3) 0.035(4) -0.005(3) 0.014(3) 0.000(3)
O1 0.016(2) 0.022(2) 0.027(3) -0.0029(19) 0.007(2) -0.0016(19)
O2 0.013(2) 0.028(2) 0.023(3) -0.0014(19) 0.008(2) -0.0002(19)
O3 0.020(2) 0.022(2) 0.024(3) -0.0036(19) 0.007(2) 0.0016(19)
O4 0.008(2) 0.033(3) 0.018(2) 0.0010(18) 0.003(2) 0.0000(18)
N1S 0.043(5) 0.059(6) 0.092(7) 0.003(5) 0.015(5) 0.012(4)
C1S 0.046(4) 0.045(4) 0.068(5) 0.005(3) 0.021(4) 0.005(3)
C2S 0.046(4) 0.045(4) 0.068(5) 0.005(3) 0.021(4) 0.005(3)
F1A 0.031(3) 0.047(3) 0.053(3) -0.007(2) 0.019(3) -0.003(2)
F2A 0.023(2) 0.053(4) 0.078(5) 0.000(3) 0.024(3) -0.002(2)
F3A 0.041(3) 0.072(4) 0.064(4) 0.009(3) 0.018(3) 0.012(3)
F4A 0.063(4) 0.049(3) 0.101(5) -0.023(3) 0.031(4) -0.010(3)
B1A 0.030(4) 0.044(5) 0.059(5) -0.012(4) 0.019(4) -0.002(4)
F1A' 0.062(11) 0.065(13) 0.057(13) -0.001(9) 0.020(8) 0.001(8)
F2A' 0.060(13) 0.058(13) 0.059(11) -0.001(7) 0.018(8) 0.007(8)
F3A' 0.063(11) 0.065(12) 0.068(12) -0.006(8) 0.018(8) 0.000(8)
F4A' 0.067(12) 0.063(11) 0.060(12) 0.001(8) 0.020(9) 0.002(7)
B1A' 0.063(11) 0.062(11) 0.060(11) -0.002(7) 0.019(7) 0.002(7)
B1B 0.027(5) 0.042(6) 0.043(6) -0.006(4) 0.020(5) 0.003(4)
F1B 0.035(2) 0.041(3) 0.053(3) 0.002(2) 0.022(2) -0.001(2)
F2B 0.024(2) 0.054(3) 0.080(4) 0.007(2) 0.030(3) 0.002(2)
F3B 0.040(3) 0.065(3) 0.056(4) 0.000(2) 0.017(3) -0.007(2)
F4B 0.059(3) 0.039(3) 0.097(5) -0.020(3) 0.040(3) -0.008(2)
B1C 0.054(5) 0.063(5) 0.049(5) -0.001(4) 0.020(4) 0.005(4)
F1C 0.057(6) 0.051(5) 0.064(7) -0.008(5) 0.007(5) 0.013(5)
F2C 0.081(6) 0.054(5) 0.060(6) -0.001(4) 0.012(5) 0.013(5)
F3C 0.054(5) 0.099(7) 0.066(6) 0.001(6) 0.010(4) -0.004(5)
F4C 0.075(7) 0.064(6) 0.048(5) 0.000(4) 0.016(5) -0.004(6)
B1C' 0.055(5) 0.056(5) 0.045(5) -0.001(4) 0.021(4) 0.005(4)
F1C' 0.055(6) 0.040(5) 0.030(5) -0.004(4) 0.010(5) 0.008(4)
F2C' 0.063(6) 0.046(4) 0.049(6) -0.016(4) 0.026(5) -0.006(4)
F3C' 0.054(4) 0.071(6) 0.056(5) 0.010(5) 0.017(4) 0.017(4)
F4C' 0.062(6) 0.074(6) 0.039(4) 0.002(4) 0.017(4) 0.011(5)
F1D 0.094(6) 0.079(6) 0.091(6) 0.022(4) 0.020(4) -0.009(4)
F2D 0.054(4) 0.040(4) 0.062(4) -0.012(3) -0.002(4) -0.002(3)
F3D 0.036(4) 0.035(4) 0.037(3) 0.001(3) 0.008(3) -0.002(3)
F4D 0.067(4) 0.081(4) 0.064(4) -0.024(3) 0.029(4) 0.015(4)
B1D 0.028(4) 0.027(4) 0.025(4) 0.000(3) 0.008(3) -0.001(3)
F1D' 0.059(8) 0.063(8) 0.062(8) 0.008(5) 0.020(5) -0.005(5)
F2D' 0.047(7) 0.043(7) 0.047(7) -0.002(5) 0.013(5) 0.005(5)
F3D' 0.077(16) 0.079(16) 0.079(16) -0.002(5) 0.022(7) 0.000(5)
F4D' 0.066(8) 0.064(9) 0.060(8) -0.005(5) 0.021(5) 0.001(5)
B1D' 0.028(4) 0.027(4) 0.025(4) 0.000(3) 0.008(3) -0.001(3)
F1D" 0.060(14) 0.061(14) 0.062(14) -0.002(5) 0.018(6) -0.001(5)
F2D" 0.053(10) 0.054(10) 0.053(10) -0.001(5) 0.018(5) -0.001(5)
F3D" 0.073(13) 0.073(13) 0.072(13) -0.001(5) 0.021(6) 0.001(5)
F4D" 0.029(9) 0.031(9) 0.029(9) 0.001(5) 0.013(5) 0.000(5)
B1D" 0.030(14) 0.030(14) 0.030(14) 0.000(5) 0.009(6) 0.000(5)
N1R 0.044(5) 0.040(5) 0.071(6) -0.004(4) 0.008(4) 0.005(4)
C1R 0.024(4) 0.058(6) 0.042(5) -0.009(4) 0.005(4) 0.005(4)
C2R 0.041(5) 0.049(6) 0.080(8) -0.011(5) 0.018(5) -0.005(4)

loop_
_atom_type_symbol
_atom_type_description
_atom_type_scat_dispersion_real
_atom_type_scat_dispersion_imag
_atom_type_scat_source
C C 0.0033 0.0016 'International Tables Vol C Tables 4.2.6.8 and 6.1.1.4'
H H 0.0000 0.0000 'International Tables Vol C Tables 4.2.6.8 and 6.1.1.4'
B B 0.0013 0.0007 'International Tables Vol C Tables 4.2.6.8 and 6.1.1.4'
N N 0.0061 0.0033 'International Tables Vol C Tables 4.2.6.8 and 6.1.1.4'
O O 0.0106 0.0060 'International Tables Vol C Tables 4.2.6.8 and 6.1.1.4'
F F 0.0171 0.0103 'International Tables Vol C Tables 4.2.6.8 and 6.1.1.4'
Fe Fe 0.3463 0.8444 'International Tables Vol C Tables 4.2.6.8 and 6.1.1.4'
Br Br -0.2901 2.4595 'International Tables Vol C Tables 4.2.6.8 and 6.1.1.4'

loop_
_geom_angle_atom_site_label_1
_geom_angle_atom_site_label_2
_geom_angle_atom_site_label_3
_geom_angle
N9 Fe1 N7 93.6(2)
N9 Fe1 N10 87.4(2)
N7 Fe1 N10 173.9(2)
N9 Fe1 N2 167.1(2)
N7 Fe1 N2 96.73(19)
N10 Fe1 N2 83.2(2)
N9 Fe1 N8 83.1(5)
N7 Fe1 N8 77.4(3)
N10 Fe1 N8 108.7(3)
N2 Fe1 N8 91.5(5)
N9 Fe1 N1 111.2(2)
N7 Fe1 N1 88.89(19)
N10 Fe1 N1 85.1(2)
N2 Fe1 N1 76.91(19)
N8 Fe1 N1 161.0(4)
N9 Fe1 N8' 85.7(8)
N7 Fe1 N8' 71.8(4)
N10 Fe1 N8' 114.3(4)
N2 Fe1 N8' 90.1(8)
N8 Fe1 N8' 6.0(6)
N1 Fe1 N8' 155.4(6)
N11 Fe2 N12 88.7(2)
N11 Fe2 N3 93.14(19)
N12 Fe2 N3 172.5(2)
N11 Fe2 N6 170.0(2)
N12 Fe2 N6 85.36(19)
N3 Fe2 N6 93.77(17)
N11 Fe2 N5 110.6(2)
N12 Fe2 N5 85.0(2)
N3 Fe2 N5 87.62(19)
N6 Fe2 N5 76.88(19)
N11 Fe2 N4 84.21(18)
N12 Fe2 N4 112.0(2)
N3 Fe2 N4 75.36(17)
N6 Fe2 N4 90.57(17)
N5 Fe2 N4 158.22(16)
N1 C1 C2 125.3(6)
N1 C1 Br1 116.4(5)
C2 C1 Br1 118.3(6)
C3 C2 C1 117.6(7)
C4 C3 C2 120.1(6)
C3 C4 C5 118.6(6)
N1 C5 C4 122.3(6)
N1 C5 C6 117.8(5)
C4 C5 C6 119.9(6)
N2 C6 C5 121.5(6)
C12 C7 C8 119.5(6)
C12 C7 N2 119.8(6)
C8 C7 N2 120.6(5)
C9 C8 C7 122.4(6)
C8 C9 C10 116.6(6)
C8 C9 C22 122.3(6)
C10 C9 C22 120.9(6)
C9 C10 C11 123.0(6)
C10 C11 C12 118.1(6)
C10 C11 C13 123.4(6)
C12 C11 C13 118.3(6)
O1 C12 C7 116.5(6)
O1 C12 C11 123.2(6)
C7 C12 C11 120.3(6)
C11 C13 C14 108.7(5)
C11 C13 C16 108.5(5)
C14 C13 C16 106.7(5)
C15 C14 C13 107.7(5)
O1 C15 O2 108.9(4)
O1 C15 C14 112.3(5)
O2 C15 C14 112.4(5)
C21 C16 C17 119.7(5)
C21 C16 C13 119.0(6)
C17 C16 C13 121.3(6)
C18 C17 C16 120.4(7)
C19 C18 C17 119.3(6)
C19 C18 C23 120.8(6)
C17 C18 C23 119.9(7)
C18 C19 C20 121.3(6)
C19 C20 C21 118.3(6)
C19 C20 N3 119.2(5)
C21 C20 N3 122.4(6)
C16 C21 O2 124.5(5)
C16 C21 C20 121.0(6)
O2 C21 C20 114.5(6)
N3 C24 C25 120.8(6)
C25 N4 C29 120.0
C25 N4 Fe2 111.7(2)
C29 N4 Fe2 128.3(2)
N4 C25 C26 120.0
N4 C25 C24 116.1(4)
C26 C25 C24 123.6(4)
C27 C26 C25 120.0
C26 C27 C28 120.0
C27 C28 C29 120.0
C28 C29 N4 120.0
C28 C29 Br4 123.5(2)
N4 C29 Br4 116.0(2)
N5 C30 C31 125.5(6)
N5 C30 Br3 118.1(4)
C31 C30 Br3 116.4(5)
C32 C31 C30 115.0(7)
C33 C32 C31 120.8(6)
C32 C33 C34 118.9(6)
N5 C34 C33 122.1(6)
N5 C34 C35 117.3(5)
C33 C34 C35 120.6(6)
N6 C35 C34 121.9(6)
C41 C36 C37 119.3(6)
C41 C36 N6 120.0(6)
C37 C36 N6 120.7(6)
C38 C37 C36 121.2(7)
C39 C38 C37 118.2(6)
C39 C38 C51 121.1(7)
C37 C38 C51 120.7(7)
C38 C39 C40 122.0(7)
C39 C40 C41 119.2(6)
C39 C40 C42 123.6(6)
C41 C40 C42 117.0(6)
O3 C41 C36 115.5(6)
O3 C41 C40 124.4(6)
C36 C41 C40 120.1(6)
C43 C42 C40 108.9(5)
C43 C42 C45 107.7(5)
C40 C42 C45 108.6(5)
C44 C43 C42 107.8(5)
O4 C44 O3 109.2(4)
O4 C44 C43 111.8(5)
O3 C44 C43 112.0(5)
C50 C45 C46 120.7(5)
C50 C45 C42 118.2(6)
C46 C45 C42 121.1(6)
C45 C46 C47 119.6(7)
C48 C47 C46 119.1(6)
C48 C47 C52 120.3(6)
C46 C47 C52 120.6(7)
C47 C48 C49 121.3(6)
C50 C49 C48 118.9(6)
C50 C49 N7 120.6(6)
C48 C49 N7 120.6(5)
C45 C50 O4 124.3(5)
C45 C50 C49 120.5(6)
O4 C50 C49 115.2(6)
N7 C53 C54 123.8(10)
C54 N8 C58 120.0
C54 N8 Fe1 110.2(4)
C58 N8 Fe1 129.8(4)
C55 C54 N8 120.0
C55 C54 C53 124.2(6)
N8 C54 C53 115.6(6)
C54 C55 C56 120.0
C55 C56 C57 120.0
C58 C57 C56 120.0
C57 C58 N8 120.0
C57 C58 Br2 121.0(5)
N8 C58 Br2 119.0(5)
N7 C53' C54' 116.3(13)
C58' N8' C54' 117.5(9)
C58' N8' Fe1 129.0(8)
C54' N8' Fe1 112.9(7)
N8' C54' C55' 120.7(9)
N8' C54' C53' 116.4(10)
C55' C54' C53' 122.7(10)
C54' C55' C56' 120.9(10)
C57' C56' C55' 118.1(10)
C56' C57' C58' 119.8(10)
N8' C58' C57' 122.0(9)
N8' C58' Br2' 116.8(8)
C57' C58' Br2' 121.2(8)
N9 C59 C60 179.6(9)
N10 C61 C62 177.7(9)
N11 C63 C64 178.7(8)
N12 C65 C66 176.6(8)
C1 N1 C5 116.1(5)
C1 N1 Fe1 133.2(4)
C5 N1 Fe1 110.7(4)
C6 N2 C7 116.5(5)
C6 N2 Fe1 113.0(4)
C7 N2 Fe1 130.1(4)
C24 N3 C20 115.9(5)
C24 N3 Fe2 115.6(5)
C20 N3 Fe2 128.2(4)
C30 N5 C34 117.7(5)
C30 N5 Fe2 131.3(4)
C34 N5 Fe2 111.0(4)
C35 N6 C36 118.2(5)
C35 N6 Fe2 112.9(5)
C36 N6 Fe2 128.9(4)
C53' N7 C53 10.4(18)
C53' N7 C49 109.6(9)
C53 N7 C49 118.9(8)
C53' N7 Fe1 122.2(9)
C53 N7 Fe1 112.6(7)
C49 N7 Fe1 128.1(4)
C59 N9 Fe1 174.0(6)
C61 N10 Fe1 170.4(7)
C63 N11 Fe2 170.3(6)
C65 N12 Fe2 173.6(6)
C12 O1 C15 118.2(5)
C21 O2 C15 116.7(5)
C41 O3 C44 118.0(5)
C50 O4 C44 117.5(5)
N1S C1S C2S 178.3(12)
F4A B1A F1A 110.6(9)
F4A B1A F2A 112.7(9)
F1A B1A F2A 109.6(8)
F4A B1A F3A 108.7(9)
F1A B1A F3A 106.6(8)
F2A B1A F3A 108.4(8)
F4A' B1A' F1A' 110.3(17)
F4A' B1A' F2A' 112.1(18)
F1A' B1A' F2A' 109.4(16)
F4A' B1A' F3A' 108.9(17)
F1A' B1A' F3A' 107.3(17)
F2A' B1A' F3A' 108.7(16)
F4B B1B F2B 114.9(7)
F4B B1B F1B 110.6(6)
F2B B1B F1B 109.4(7)
F4B B1B F3B 108.4(7)
F2B B1B F3B 108.0(6)
F1B B1B F3B 105.0(6)
F4C B1C F1C 110.3(10)
F4C B1C F3C 109.4(10)
F1C B1C F3C 107.7(10)
F4C B1C F2C 109.3(9)
F1C B1C F2C 108.9(9)
F3C B1C F2C 111.3(11)
F4C' B1C' F1C' 109.6(10)
F4C' B1C' F3C' 110.6(10)
F1C' B1C' F3C' 109.3(10)
F4C' B1C' F2C' 109.8(10)
F1C' B1C' F2C' 108.2(10)
F3C' B1C' F2C' 109.3(11)
F2D B1D F1D 114.2(12)
F2D B1D F3D 115.0(12)
F1D B1D F3D 108.8(12)
F2D B1D F4D 105.9(11)
F1D B1D F4D 106.8(11)
F3D B1D F4D 105.4(11)
F2D' B1D' F1D' 114.5(17)
F2D' B1D' F3D' 113.3(17)
F1D' B1D' F3D' 107.4(17)
F2D' B1D' F4D' 107.3(16)
F1D' B1D' F4D' 106.5(16)
F3D' B1D' F4D' 107.4(17)
F2D" B1D" F1D" 114.6(18)
F2D" B1D" F3D" 113.9(17)
F1D" B1D" F3D" 107.0(17)
F2D" B1D" F4D" 106.2(16)
F1D" B1D" F4D" 106.7(16)
F3D" B1D" F4D" 108.1(18)
N1R C1R C2R 178.4(9)

loop_
_geom_bond_atom_site_label_1
_geom_bond_atom_site_label_2
_geom_bond_distance
Br1 C1 1.893(6)
Br3 C30 1.886(6)
Br4 C29 1.822(3)
Fe1 N9 2.129(5)
Fe1 N7 2.167(6)
Fe1 N10 2.175(6)
Fe1 N2 2.179(5)
Fe1 N8 2.224(8)
Fe1 N1 2.230(5)
Fe1 N8' 2.280(14)
Fe2 N11 2.128(5)
Fe2 N12 2.161(6)
Fe2 N3 2.182(5)
Fe2 N6 2.194(5)
Fe2 N5 2.214(5)
Fe2 N4 2.233(3)
C1 N1 1.307(9)
C1 C2 1.395(9)
C2 C3 1.364(9)
C3 C4 1.351(10)
C4 C5 1.413(9)
C5 N1 1.357(7)
C5 C6 1.437(9)
C6 N2 1.284(8)
C7 C12 1.375(8)
C7 C8 1.394(9)
C7 N2 1.427(8)
C8 C9 1.378(9)
C9 C10 1.390(9)
C9 C22 1.507(9)
C10 C11 1.392(9)
C11 C12 1.399(9)
C11 C13 1.511(9)
C12 O1 1.373(8)
C13 C14 1.518(9)
C13 C16 1.531(7)
C14 C15 1.497(9)
C15 O1 1.424(7)
C15 O2 1.440(6)
C16 C21 1.349(9)
C16 C17 1.406(9)
C17 C18 1.390(8)
C18 C19 1.360(10)
C18 C23 1.523(9)
C19 C20 1.401(9)
C20 C21 1.407(7)
C20 N3 1.429(8)
C21 O2 1.394(7)
C24 N3 1.268(8)
C24 C25 1.432(7)
N4 C25 1.3900
N4 C29 1.3900
C25 C26 1.3900
C26 C27 1.3900
C27 C28 1.3900
C28 C29 1.3900
C30 N5 1.311(8)
C30 C31 1.412(9)
C31 C32 1.401(9)
C32 C33 1.374(10)
C33 C34 1.388(9)
C34 N5 1.354(7)
C34 C35 1.454(10)
C35 N6 1.252(8)
C36 C41 1.389(9)
C36 C37 1.402(10)
C36 N6 1.433(8)
C37 C38 1.390(10)
C38 C39 1.379(9)
C38 C51 1.507(10)
C39 C40 1.389(9)
C40 C41 1.392(9)
C40 C42 1.520(9)
C41 O3 1.372(8)
C42 C43 1.514(9)
C42 C45 1.534(8)
C43 C44 1.496(9)
C44 O4 1.433(6)
C44 O3 1.437(7)
C45 C50 1.360(9)
C45 C46 1.400(9)
C46 C47 1.409(9)
C47 C48 1.363(10)
C47 C52 1.505(9)
C48 C49 1.407(9)
C49 C50 1.394(8)
C49 N7 1.434(8)
C50 O4 1.386(7)
C53 N7 1.259(8)
C53 C54 1.433(10)
N8 C54 1.3900
N8 C58 1.3900
C54 C55 1.3900
C55 C56 1.3900
C56 C57 1.3900
C57 C58 1.3900
C58 Br2 1.775(7)
C53' N7 1.253(9)
C53' C54' 1.433(12)
N8' C58' 1.383(8)
N8' C54' 1.386(9)
C54' C55' 1.389(9)
C55' C56' 1.390(9)
C56' C57' 1.387(9)
C57' C58' 1.387(9)
C58' Br2' 1.802(10)
C59 N9 1.131(7)
C59 C60 1.467(8)
C61 N10 1.141(10)
C61 C62 1.447(11)
C63 N11 1.122(8)
C63 C64 1.453(8)
C65 N12 1.155(9)
C65 C66 1.464(11)
N1S C1S 1.131(10)
C1S C2S 1.443(12)
F1A B1A 1.372(12)
F2A B1A 1.381(10)
F3A B1A 1.426(14)
F4A B1A 1.355(12)
F1A' B1A' 1.371(16)
F2A' B1A' 1.382(14)
F3A' B1A' 1.425(17)
F4A' B1A' 1.354(15)
B1B F4B 1.326(10)
B1B F2B 1.368(8)
B1B F1B 1.414(9)
B1B F3B 1.415(11)
B1C F4C 1.364(8)
B1C F1C 1.369(8)
B1C F3C 1.372(8)
B1C F2C 1.377(8)
B1C' F4C' 1.365(11)
B1C' F1C' 1.377(10)
B1C' F3C' 1.379(11)
B1C' F2C' 1.385(11)
F1D B1D 1.358(19)
F2D B1D 1.312(16)
F3D B1D 1.386(12)
F4D B1D 1.418(15)
F1D' B1D' 1.36(2)
F2D' B1D' 1.308(19)
F3D' B1D' 1.386(15)
F4D' B1D' 1.418(18)
F1D" B1D" 1.36(2)
F2D" B1D" 1.308(18)
F3D" B1D" 1.388(15)
F4D" B1D" 1.420(18)
N1R C1R 1.133(10)
C1R C2R 1.473(13)

loop_
_geom_torsion_atom_site_label_1
_geom_torsion_atom_site_label_2
_geom_torsion_atom_site_label_3
_geom_torsion_atom_site_label_4
_geom_torsion
N1 C1 C2 C3 -0.3(11)
Br1 C1 C2 C3 180.0(5)
C1 C2 C3 C4 -0.4(11)
C2 C3 C4 C5 0.6(11)
C3 C4 C5 N1 -0.2(10)
C3 C4 C5 C6 179.4(6)
N1 C5 C6 N2 -3.9(9)
C4 C5 C6 N2 176.4(6)
C12 C7 C8 C9 -0.6(8)
N2 C7 C8 C9 176.5(5)
C7 C8 C9 C10 1.8(8)
C7 C8 C9 C22 -174.1(6)
C8 C9 C10 C11 -1.5(8)
C22 C9 C10 C11 174.5(6)
C9 C10 C11 C12 0.0(8)
C9 C10 C11 C13 -175.0(5)
C8 C7 C12 O1 176.9(5)
N2 C7 C12 O1 -0.3(7)
C8 C7 C12 C11 -0.9(8)
N2 C7 C12 C11 -178.1(5)
C10 C11 C12 O1 -176.5(5)
C13 C11 C12 O1 -1.2(7)
C10 C11 C12 C7 1.2(8)
C13 C11 C12 C7 176.5(5)
C10 C11 C13 C14 -155.7(5)
C12 C11 C13 C14 29.2(7)
C10 C11 C13 C16 88.6(7)
C12 C11 C13 C16 -86.5(6)
C11 C13 C14 C15 -57.3(6)
C16 C13 C14 C15 59.6(6)
C13 C14 C15 O1 61.4(6)
C13 C14 C15 O2 -61.9(6)
C11 C13 C16 C21 85.5(7)
C14 C13 C16 C21 -31.5(8)
C11 C13 C16 C17 -92.8(7)
C14 C13 C16 C17 150.2(6)
C21 C16 C17 C18 -1.8(9)
C13 C16 C17 C18 176.6(6)
C16 C17 C18 C19 1.8(10)
C16 C17 C18 C23 -179.9(6)
C17 C18 C19 C20 -1.9(10)
C23 C18 C19 C20 179.8(6)
C18 C19 C20 C21 1.9(10)
C18 C19 C20 N3 178.3(6)
C17 C16 C21 O2 179.3(5)
C13 C16 C21 O2 0.9(9)
C17 C16 C21 C20 1.8(9)
C13 C16 C21 C20 -176.6(5)
C19 C20 C21 C16 -1.9(9)
N3 C20 C21 C16 -178.2(6)
C19 C20 C21 O2 -179.6(5)
N3 C20 C21 O2 4.1(8)
N11 Fe2 N4 C25 100.1(2)
N12 Fe2 N4 C25 -173.7(2)
N3 Fe2 N4 C25 5.3(2)
N6 Fe2 N4 C25 -88.5(2)
N5 Fe2 N4 C25 -34.4(5)
N11 Fe2 N4 C29 -80.5(3)
N12 Fe2 N4 C29 5.7(3)
N3 Fe2 N4 C29 -175.3(3)
N6 Fe2 N4 C29 90.9(3)
N5 Fe2 N4 C29 145.0(4)
C29 N4 C25 C26 0.0
Fe2 N4 C25 C26 179.4(2)
C29 N4 C25 C24 173.5(4)
Fe2 N4 C25 C24 -7.0(4)
N3 C24 C25 N4 4.9(7)
N3 C24 C25 C26 178.2(4)
N4 C25 C26 C27 0.0
C24 C25 C26 C27 -173.0(4)
C25 C26 C27 C28 0.0
C26 C27 C28 C29 0.0
C27 C28 C29 N4 0.0
C27 C28 C29 Br4 171.2(3)
C25 N4 C29 C28 0.0
Fe2 N4 C29 C28 -179.3(3)
C25 N4 C29 Br4 -171.8(3)
Fe2 N4 C29 Br4 8.9(3)
N5 C30 C31 C32 -1.4(10)
Br3 C30 C31 C32 -179.3(5)
C30 C31 C32 C33 -0.2(10)
C31 C32 C33 C34 1.1(10)
C32 C33 C34 N5 -0.7(10)
C32 C33 C34 C35 178.3(6)
N5 C34 C35 N6 1.2(9)
C33 C34 C35 N6 -177.8(6)
C41 C36 C37 C38 1.5(9)
N6 C36 C37 C38 -177.6(5)
C36 C37 C38 C39 -2.6(9)
C36 C37 C38 C51 176.7(6)
C37 C38 C39 C40 1.8(9)
C51 C38 C39 C40 -177.5(6)
C38 C39 C40 C41 0.1(9)
C38 C39 C40 C42 176.1(5)
C37 C36 C41 O3 -178.4(5)
N6 C36 C41 O3 0.6(7)
C37 C36 C41 C40 0.5(8)
N6 C36 C41 C40 179.6(5)
C39 C40 C41 O3 177.5(5)
C42 C40 C41 O3 1.3(8)
C39 C40 C41 C36 -1.3(8)
C42 C40 C41 C36 -177.5(5)
C39 C40 C42 C43 153.4(6)
C41 C40 C42 C43 -30.6(7)
C39 C40 C42 C45 -89.6(7)
C41 C40 C42 C45 86.4(7)
C40 C42 C43 C44 58.8(6)
C45 C42 C43 C44 -58.8(6)
C42 C43 C44 O4 62.0(6)
C42 C43 C44 O3 -60.9(6)
C43 C42 C45 C50 30.9(8)
C40 C42 C45 C50 -86.9(7)
C43 C42 C45 C46 -152.8(6)
C40 C42 C45 C46 89.4(7)
C50 C45 C46 C47 0.3(10)
C42 C45 C46 C47 -175.9(6)
C45 C46 C47 C48 -0.6(10)
C45 C46 C47 C52 178.5(6)
C46 C47 C48 C49 0.1(10)
C52 C47 C48 C49 -179.0(6)
C47 C48 C49 C50 0.8(9)
C47 C48 C49 N7 -178.1(6)
C46 C45 C50 O4 -178.6(6)
C42 C45 C50 O4 -2.3(9)
C46 C45 C50 C49 0.6(9)
C42 C45 C50 C49 176.9(6)
C48 C49 C50 C45 -1.1(9)
N7 C49 C50 C45 177.8(5)
C48 C49 C50 O4 178.2(5)
N7 C49 C50 O4 -2.9(8)
N9 Fe1 N8 C54 -98.4(7)
N7 Fe1 N8 C54 -3.1(6)
N10 Fe1 N8 C54 176.8(6)
N2 Fe1 N8 C54 93.4(7)
N1 Fe1 N8 C54 41.7(17)
N8' Fe1 N8 C54 18(11)
N9 Fe1 N8 C58 83.4(11)
N7 Fe1 N8 C58 178.6(11)
N10 Fe1 N8 C58 -1.5(12)
N2 Fe1 N8 C58 -84.8(11)
N1 Fe1 N8 C58 -136.6(10)
N8' Fe1 N8 C58 -161(12)
C58 N8 C54 C55 0.0
Fe1 N8 C54 C55 -178.5(11)
C58 N8 C54 C53 -175(2)
Fe1 N8 C54 C53 6.5(18)
N7 C53 C54 C55 177(2)
N7 C53 C54 N8 -9(4)
N8 C54 C55 C56 0.0
C53 C54 C55 C56 175(2)
C54 C55 C56 C57 0.0
C55 C56 C57 C58 0.0
C56 C57 C58 N8 0.0
C56 C57 C58 Br2 -178.3(13)
C54 N8 C58 C57 0.0
Fe1 N8 C58 C57 178.1(14)
C54 N8 C58 Br2 178.3(13)
Fe1 N8 C58 Br2 -3.6(14)
N9 Fe1 N8' C58' 79(2)
N7 Fe1 N8' C58' 174(2)
N10 Fe1 N8' C58' -7(2)
N2 Fe1 N8' C58' -89(2)
N8 Fe1 N8' C58' 15(10)
N1 Fe1 N8' C58' -146.3(13)
N9 Fe1 N8' C54' -92.4(16)
N7 Fe1 N8' C54' 2.8(15)
N10 Fe1 N8' C54' -177.6(15)
N2 Fe1 N8' C54' 99.9(16)
N8 Fe1 N8' C54' -156(12)
N1 Fe1 N8' C54' 43(3)
C58' N8' C54' C55' 7(3)
Fe1 N8' C54' C55' 179(2)
C58' N8' C54' C53' -178(4)
Fe1 N8' C54' C53' -6(4)
N7 C53' C54' N8' 7(6)
N7 C53' C54' C55' -178(3)
N8' C54' C55' C56' 1(3)
C53' C54' C55' C56' -173(4)
C54' C55' C56' C57' -8(3)
C55' C56' C57' C58' 7(3)
C54' N8' C58' C57' -8(2)
Fe1 N8' C58' C57' -179(2)
C54' N8' C58' Br2' 172(2)
Fe1 N8' C58' Br2' 1(3)
C56' C57' C58' N8' 1(3)
C56' C57' C58' Br2' -179(2)
C2 C1 N1 C5 0.6(10)
Br1 C1 N1 C5 -179.6(4)
C2 C1 N1 Fe1 179.2(5)
Br1 C1 N1 Fe1 -1.0(8)
C4 C5 N1 C1 -0.4(9)
C6 C5 N1 C1 179.9(6)
C4 C5 N1 Fe1 -179.3(5)
C6 C5 N1 Fe1 1.0(7)
N9 Fe1 N1 C1 12.8(7)
N7 Fe1 N1 C1 -80.7(6)
N10 Fe1 N1 C1 98.0(6)
N2 Fe1 N1 C1 -177.8(6)
N8 Fe1 N1 C1 -124.1(14)
N8' Fe1 N1 C1 -118.2(17)
N9 Fe1 N1 C5 -168.6(4)
N7 Fe1 N1 C5 98.0(4)
N10 Fe1 N1 C5 -83.3(4)
N2 Fe1 N1 C5 0.8(4)
N8 Fe1 N1 C5 54.6(14)
N8' Fe1 N1 C5 60.5(17)
C5 C6 N2 C7 179.1(5)
C5 C6 N2 Fe1 4.5(8)
C12 C7 N2 C6 101.4(7)
C8 C7 N2 C6 -75.7(7)
C12 C7 N2 Fe1 -85.1(6)
C8 C7 N2 Fe1 97.8(6)
N9 Fe1 N2 C6 127.3(9)
N7 Fe1 N2 C6 -90.1(5)
N10 Fe1 N2 C6 83.8(5)
N8 Fe1 N2 C6 -167.6(5)
N1 Fe1 N2 C6 -2.8(4)
N8' Fe1 N2 C6 -161.8(6)
N9 Fe1 N2 C7 -46.4(12)
N7 Fe1 N2 C7 96.3(5)
N10 Fe1 N2 C7 -89.9(5)
N8 Fe1 N2 C7 18.7(6)
N1 Fe1 N2 C7 -176.5(5)
N8' Fe1 N2 C7 24.6(6)
C25 C24 N3 C20 -174.3(5)
C25 C24 N3 Fe2 0.1(7)
C19 C20 N3 C24 84.3(7)
C21 C20 N3 C24 -99.4(7)
C19 C20 N3 Fe2 -89.3(6)
C21 C20 N3 Fe2 87.0(7)
N11 Fe2 N3 C24 -86.2(5)
N12 Fe2 N3 C24 169.7(14)
N6 Fe2 N3 C24 86.6(4)
N5 Fe2 N3 C24 163.3(4)
N4 Fe2 N3 C24 -3.0(4)
N11 Fe2 N3 C20 87.4(5)
N12 Fe2 N3 C20 -16.7(17)
N6 Fe2 N3 C20 -99.8(5)
N5 Fe2 N3 C20 -23.1(4)
N4 Fe2 N3 C20 170.6(5)
C31 C30 N5 C34 1.8(10)
Br3 C30 N5 C34 179.7(4)
C31 C30 N5 Fe2 -178.8(5)
Br3 C30 N5 Fe2 -0.9(8)
C33 C34 N5 C30 -0.8(9)
C35 C34 N5 C30 -179.8(6)
C33 C34 N5 Fe2 179.7(5)
C35 C34 N5 Fe2 0.7(7)
N11 Fe2 N5 C30 -7.7(6)
N12 Fe2 N5 C30 -94.4(6)
N3 Fe2 N5 C30 84.8(6)
N6 Fe2 N5 C30 179.2(6)
N4 Fe2 N5 C30 123.0(6)
N11 Fe2 N5 C34 171.7(4)
N12 Fe2 N5 C34 85.0(4)
N3 Fe2 N5 C34 -95.8(4)
N6 Fe2 N5 C34 -1.4(4)
N4 Fe2 N5 C34 -57.6(7)
C34 C35 N6 C36 179.8(6)
C34 C35 N6 Fe2 -2.5(8)
C41 C36 N6 C35 -94.2(7)
C37 C36 N6 C35 84.8(7)
C41 C36 N6 Fe2 88.4(6)
C37 C36 N6 Fe2 -92.5(6)
N11 Fe2 N6 C35 -137.6(11)
N12 Fe2 N6 C35 -83.9(5)
N3 Fe2 N6 C35 88.7(5)
N5 Fe2 N6 C35 2.1(4)
N4 Fe2 N6 C35 164.1(5)
N11 Fe2 N6 C36 39.8(14)
N12 Fe2 N6 C36 93.6(5)
N3 Fe2 N6 C36 -93.8(5)
N5 Fe2 N6 C36 179.5(5)
N4 Fe2 N6 C36 -18.5(5)
C54' C53' N7 C53 18(18)
C54' C53' N7 C49 173(3)
C54' C53' N7 Fe1 -5(6)
C54 C53 N7 C53' -154(24)
C54 C53 N7 C49 179(2)
C54 C53 N7 Fe1 5(3)
C50 C49 N7 C53' 97(3)
C48 C49 N7 C53' -84(3)
C50 C49 N7 C53 102.5(19)
C48 C49 N7 C53 -78.6(19)
C50 C49 N7 Fe1 -85.2(7)
C48 C49 N7 Fe1 93.7(6)
N9 Fe1 N7 C53' 85(3)
N10 Fe1 N7 C53' -176(4)
N2 Fe1 N7 C53' -87(3)
N8 Fe1 N7 C53' 3(3)
N1 Fe1 N7 C53' -163(3)
N8' Fe1 N7 C53' 1(3)
N9 Fe1 N7 C53 81.1(17)
N10 Fe1 N7 C53 180(100)
N2 Fe1 N7 C53 -91.1(17)
N8 Fe1 N7 C53 -1.0(17)
N1 Fe1 N7 C53 -167.8(17)
N8' Fe1 N7 C53 -3(2)
N9 Fe1 N7 C49 -91.6(5)
N10 Fe1 N7 C49 7(2)
N2 Fe1 N7 C49 96.2(5)
N8 Fe1 N7 C49 -173.7(7)
N1 Fe1 N7 C49 19.5(5)
N8' Fe1 N7 C49 -175.9(10)
C60 C59 N9 Fe1 -13(100)
N7 Fe1 N9 C59 -91(6)
N10 Fe1 N9 C59 95(6)
N2 Fe1 N9 C59 52(6)
N8 Fe1 N9 C59 -14(6)
N1 Fe1 N9 C59 179(100)
N8' Fe1 N9 C59 -19(6)
C62 C61 N10 Fe1 49(26)
N9 Fe1 N10 C61 -101(3)
N7 Fe1 N10 C61 160(3)
N2 Fe1 N10 C61 70(3)
N8 Fe1 N10 C61 -19(3)
N1 Fe1 N10 C61 147(3)
N8' Fe1 N10 C61 -17(4)
C64 C63 N11 Fe2 134(35)
N12 Fe2 N11 C63 -103(4)
N3 Fe2 N11 C63 85(4)
N6 Fe2 N11 C63 -49(4)
N5 Fe2 N11 C63 173(3)
N4 Fe2 N11 C63 10(4)
C66 C65 N12 Fe2 -3(18)
N11 Fe2 N12 C65 82(5)
N3 Fe2 N12 C65 -174(4)
N6 Fe2 N12 C65 -90(5)
N5 Fe2 N12 C65 -167(5)
N4 Fe2 N12 C65 -1(5)
C7 C12 O1 C15 -174.9(4)
C11 C12 O1 C15 2.9(7)
O2 C15 O1 C12 91.4(6)
C14 C15 O1 C12 -33.8(6)
C16 C21 O2 C15 0.3(8)
C20 C21 O2 C15 178.0(5)
O1 C15 O2 C21 -94.4(6)
C14 C15 O2 C21 30.8(7)
C36 C41 O3 C44 177.4(5)
C40 C41 O3 C44 -1.5(8)
O4 C44 O3 C41 -92.5(6)
C43 C44 O3 C41 32.0(6)
C45 C50 O4 C44 2.8(8)
C49 C50 O4 C44 -176.4(5)
O3 C44 O4 C50 91.3(6)
C43 C44 O4 C50 -33.2(7)
